data_4034977
loop_
_publ_author_name
'Pitta, Bhaskar R.'
'Steward, Omar W.'
'Fleming, Fraser F.'

_publ_section_title
;
 Electrophile-Dependent Alkylations of Lithiated
 4-Alkoxyalk-4-enenitriles.
;
_journal_issue 5
_journal_name_full 'The Journal of organic chemistry'
_journal_page_first 2753
_journal_page_last 2762
_journal_paper_doi 10.1021/acs.joc.7b03205
_journal_volume 83
_journal_year 2018
_chemical_formula_moiety 'C23 H24 N2 O5'
_chemical_formula_sum 'C23 H24 N2 O5'
_chemical_formula_weight 408.44
_chemical_melting_point 352.2(8)
_chemical_name_systematic
; 
(2S,3R)-4-(benzoyloxy)-2-cyano-
2-ethyl-3-methylpent-4-en-1-yl 4-nitrobenzoate
;
_space_group_IT_number 14
_space_group_name_Hall '-P 2ybc'
_space_group_name_H-M_alt 'P 1 21/c 1'
_symmetry_cell_setting monoclinic
_symmetry_space_group_name_Hall '-P 2ybc'
_symmetry_space_group_name_H-M 'P 1 21/c 1'
_atom_sites_solution_hydrogens geom
_atom_sites_solution_primary direct
_atom_sites_solution_secondary difmap
_audit_creation_date 'Jan. 7 2011'
_audit_creation_method SHELXL-97
_cell_angle_alpha 90.00
_cell_angle_beta 103.237(3)
_cell_angle_gamma 90.00
_cell_formula_units_Z 4
_cell_length_a 23.4903(10)
_cell_length_b 6.4729(3)
_cell_length_c 14.3144(7)
_cell_measurement_reflns_used 24541
_cell_measurement_temperature 296(2)
_cell_measurement_theta_max 19.0
_cell_measurement_theta_min 2.4
_cell_volume 2118.68(17)
_computing_cell_refinement 'SMART (Bruker, 1998)'
_computing_data_collection 'SMART (Bruker, 1998)'
_computing_data_reduction SAINT
_computing_molecular_graphics 'SHELXTL, (Shedrick, 2000)'
_computing_publication_material SHELXTL
_computing_structure_refinement 'SHELXL-97 (Sheldrick, 1997)'
_computing_structure_solution 'SHELXS-97 (Sheldrick, 1990)'
_diffrn_ambient_temperature 296(2)
_diffrn_measured_fraction_theta_full 0.998
_diffrn_measured_fraction_theta_max 0.998
_diffrn_measurement_device_type 'Bruker  Smart ApexII'
_diffrn_measurement_method '\f and \w Scans'
_diffrn_radiation_monochromator graphite
_diffrn_radiation_source 'fine-focus sealed tube'
_diffrn_radiation_type MoK\a
_diffrn_radiation_wavelength 0.71073
_diffrn_reflns_av_R_equivalents 0.0323
_diffrn_reflns_av_sigmaI/netI 0.0118
_diffrn_reflns_limit_h_max 21
_diffrn_reflns_limit_h_min -21
_diffrn_reflns_limit_k_max 5
_diffrn_reflns_limit_k_min -5
_diffrn_reflns_limit_l_max 13
_diffrn_reflns_limit_l_min -13
_diffrn_reflns_number 24542
_diffrn_reflns_theta_full 19.07
_diffrn_reflns_theta_max 19.07
_diffrn_reflns_theta_min 0.89
_diffrn_standards_interval_count 0
_diffrn_standards_interval_time 0
_diffrn_standards_number 1714
_exptl_absorpt_coefficient_mu 0.091
_exptl_absorpt_correction_T_max 0.9973
_exptl_absorpt_correction_T_min 0.9579
_exptl_absorpt_correction_type multi-scan
_exptl_absorpt_process_details 'SADABS (Sheldrick, 2002)'
_exptl_crystal_colour Colorless
_exptl_crystal_density_diffrn 1.280
_exptl_crystal_density_method 'not measured'
_exptl_crystal_description needles
_exptl_crystal_F_000 864
_exptl_crystal_size_max 0.48
_exptl_crystal_size_mid 0.07
_exptl_crystal_size_min 0.03
_refine_diff_density_max 0.183
_refine_diff_density_min -0.153
_refine_diff_density_rms 0.060
_refine_ls_extinction_method none
_refine_ls_goodness_of_fit_ref 1.432
_refine_ls_hydrogen_treatment constr
_refine_ls_matrix_type full
_refine_ls_number_parameters 273
_refine_ls_number_reflns 1714
_refine_ls_number_restraints 0
_refine_ls_restrained_S_all 1.432
_refine_ls_R_factor_all 0.0453
_refine_ls_R_factor_gt 0.0323
_refine_ls_shift/su_max 0.005
_refine_ls_shift/su_mean 0.001
_refine_ls_structure_factor_coef Fsqd
_refine_ls_weighting_details 'calc w=1/[\s^2^(Fo^2^)+(0.0770P)^2^+0.0000P] where P=(Fo^2^+2Fc^2^)/3'
_refine_ls_weighting_scheme calc
_refine_ls_wR_factor_gt 0.1052
_refine_ls_wR_factor_ref 0.1322
_reflns_number_gt 1449
_reflns_number_total 1714
_reflns_threshold_expression >2sigma(I)
_cod_data_source_file jo7b03205_si_001.cif
_cod_data_source_block ffbrp2c
_cod_depositor_comments
;
The following automatic conversions were performed:

data item '_chemical_melting_point' value '351.5-353.0 K ' was
changed to '352.2(8)' -- the average value was taken and precision
was estimated.

data item '_symmetry_cell_setting' value 'Monoclinic' was changed to
'monoclinic' in accordance with the
/home/data/users/saulius/crontab/automatic-downloads/current/ACS/lib/dictionaries/cif_core.dic
dictionary named 'cif_core.dic' version 2.4.2 last updated on
2011-04-26.

Automatic conversion script
Id: cif_fix_values 6909 2019-04-08 15:41:33Z antanas 
;
_cod_original_sg_symbol_H-M ' P21/c'
_cod_database_code 4034977

loop_
_symmetry_equiv_pos_as_xyz
'x, y, z'
'-x, y+1/2, -z+1/2'
'-x, -y, -z'
'x, -y-1/2, z-1/2'

loop_
_atom_site_label
_atom_site_type_symbol
_atom_site_fract_x
_atom_site_fract_y
_atom_site_fract_z
_atom_site_U_iso_or_equiv
_atom_site_adp_type
_atom_site_occupancy
_atom_site_symmetry_multiplicity
_atom_site_calc_flag
_atom_site_refinement_flags
C4 C 0.11593(11) 0.3094(4) -0.02934(19) 0.0479(8) Uani 1 1 d .
C3 C 0.14710(11) 0.3526(4) 0.07848(19) 0.0511(8) Uani 1 1 d .
H3 H 0.1830 0.4287 0.0774 0.061 Uiso 1 1 calc R
C8 C 0.10549(13) 0.5135(6) -0.0766(2) 0.0607(10) Uani 1 1 d .
C7 C 0.11093(14) 0.4926(5) 0.1287(2) 0.0737(10) Uani 1 1 d .
H7A H 0.0759 0.4218 0.1341 0.111 Uiso 1 1 calc R
H7B H 0.1008 0.6167 0.0919 0.111 Uiso 1 1 calc R
H7C H 0.1334 0.5273 0.1916 0.111 Uiso 1 1 calc R
C1 C 0.13541(13) 0.0544(5) 0.1850(2) 0.0654(9) Uani 1 1 d .
H1A H 0.1505 -0.0653 0.2172 0.079 Uiso 1 1 calc R
H1B H 0.0988 0.1027 0.1894 0.079 Uiso 1 1 calc R
C5 C 0.05690(12) 0.1984(5) -0.0407(2) 0.0616(9) Uani 1 1 d .
H5A H 0.0640 0.0627 -0.0116 0.074 Uiso 1 1 calc R
H5B H 0.0333 0.2750 -0.0051 0.074 Uiso 1 1 calc R
C10 C 0.30550(13) -0.1110(6) 0.1545(2) 0.0543(8) Uani 1 1 d .
C2 C 0.16587(13) 0.1558(5) 0.1329(2) 0.0502(8) Uani 1 1 d .
C9 C 0.24368(13) -0.0912(5) 0.1618(2) 0.0616(9) Uani 1 1 d .
H9A H 0.2210 -0.2049 0.1282 0.074 Uiso 1 1 calc R
H9B H 0.2417 -0.0978 0.2287 0.074 Uiso 1 1 calc R
C6 C 0.02197(13) 0.1723(5) -0.1431(2) 0.0800(11) Uani 1 1 d .
H6A H 0.0192 0.3029 -0.1756 0.120 Uiso 1 1 calc R
H6B H -0.0166 0.1234 -0.1427 0.120 Uiso 1 1 calc R
H6C H 0.0412 0.0742 -0.1757 0.120 Uiso 1 1 calc R
C15 C 0.33752(15) 0.0508(6) 0.1302(2) 0.0656(9) Uani 1 1 d .
H15 H 0.3196 0.1781 0.1144 0.079 Uiso 1 1 calc R
C11 C 0.33306(18) -0.2987(6) 0.1772(2) 0.0735(10) Uani 1 1 d .
H11 H 0.3121 -0.4105 0.1928 0.088 Uiso 1 1 calc R
C12 C 0.3916(2) -0.3220(7) 0.1769(3) 0.0896(12) Uani 1 1 d .
H12 H 0.4098 -0.4490 0.1924 0.107 Uiso 1 1 calc R
C14 C 0.39553(17) 0.0271(7) 0.1291(2) 0.0808(11) Uani 1 1 d .
H14 H 0.4163 0.1370 0.1115 0.097 Uiso 1 1 calc R
C13 C 0.42264(17) -0.1593(9) 0.1540(3) 0.0893(12) Uani 1 1 d .
H13 H 0.4622 -0.1746 0.1553 0.107 Uiso 1 1 calc R
C21 C 0.40203(12) 0.5462(6) -0.09543(19) 0.0490(8) Uani 1 1 d .
C18 C 0.30203(12) 0.3235(5) -0.10404(18) 0.0456(8) Uani 1 1 d .
C23 C 0.30518(13) 0.5284(5) -0.07561(19) 0.0532(8) Uani 1 1 d .
H23 H 0.2732 0.5903 -0.0589 0.064 Uiso 1 1 calc R
C20 C 0.40049(14) 0.3431(6) -0.1224(2) 0.0609(9) Uani 1 1 d .
H20 H 0.4331 0.2810 -0.1371 0.073 Uiso 1 1 calc R
C17 C 0.24881(13) 0.1956(6) -0.1109(2) 0.0525(9) Uani 1 1 d .
C19 C 0.35005(14) 0.2327(5) -0.1272(2) 0.0593(9) Uani 1 1 d .
H19 H 0.3482 0.0951 -0.1463 0.071 Uiso 1 1 calc R
C22 C 0.35538(14) 0.6411(5) -0.0718(2) 0.0546(9) Uani 1 1 d .
H22 H 0.3574 0.7793 -0.0536 0.065 Uiso 1 1 calc R
O1 O 0.21968(9) 0.0995(3) 0.12141(14) 0.0628(7) Uani 1 1 d .
C16 C 0.15457(11) 0.1824(4) -0.08020(19) 0.0484(8) Uani 1 1 d .
H16A H 0.1631 0.0494 -0.0490 0.058 Uiso 1 1 calc R
H16B H 0.1345 0.1590 -0.1465 0.058 Uiso 1 1 calc R
O2 O 0.20797(8) 0.2943(3) -0.07622(12) 0.0509(6) Uani 1 1 d .
O4 O 0.49824(10) 0.5775(4) -0.10658(18) 0.0868(8) Uani 1 1 d .
O3 O 0.24224(9) 0.0242(4) -0.14347(19) 0.0822(8) Uani 1 1 d .
O5 O 0.45383(10) 0.8529(5) -0.07994(18) 0.0894(9) Uani 1 1 d .
N2 N 0.45515(12) 0.6674(6) -0.09318(17) 0.0634(8) Uani 1 1 d .
N1 N 0.09650(13) 0.6724(5) -0.1119(2) 0.0891(10) Uani 1 1 d .

loop_
_atom_site_aniso_label
_atom_site_aniso_U_11
_atom_site_aniso_U_22
_atom_site_aniso_U_33
_atom_site_aniso_U_23
_atom_site_aniso_U_13
_atom_site_aniso_U_12
C4 0.0428(18) 0.040(2) 0.064(2) 0.0007(16) 0.0170(15) 0.0002(14)
C3 0.0458(17) 0.044(2) 0.065(2) -0.0077(17) 0.0164(15) -0.0085(15)
C8 0.054(2) 0.055(3) 0.076(2) -0.006(2) 0.0200(16) 0.0056(19)
C7 0.083(2) 0.062(2) 0.082(2) -0.0191(18) 0.0331(19) 0.004(2)
C1 0.066(2) 0.061(2) 0.074(2) -0.0073(18) 0.0250(18) -0.0114(18)
C5 0.0438(18) 0.064(2) 0.080(2) -0.0078(17) 0.0208(16) -0.0086(15)
C10 0.053(2) 0.056(3) 0.0504(17) -0.0008(16) 0.0061(15) 0.005(2)
C2 0.041(2) 0.056(2) 0.0567(19) -0.0114(17) 0.0174(16) -0.0095(17)
C9 0.059(2) 0.058(2) 0.067(2) 0.0034(18) 0.0101(16) -0.0028(18)
C6 0.050(2) 0.094(3) 0.091(3) -0.011(2) 0.0051(18) -0.0131(18)
C15 0.056(2) 0.065(3) 0.074(2) -0.0011(19) 0.0124(17) 0.001(2)
C11 0.082(3) 0.072(3) 0.067(2) 0.0066(19) 0.0171(19) 0.014(2)
C12 0.096(4) 0.092(3) 0.078(3) 0.002(2) 0.015(2) 0.034(3)
C14 0.063(3) 0.099(4) 0.083(2) -0.010(2) 0.0223(19) -0.007(2)
C13 0.061(2) 0.124(4) 0.081(3) -0.016(3) 0.013(2) 0.024(3)
C21 0.037(2) 0.055(3) 0.0563(18) 0.0031(17) 0.0121(15) -0.005(2)
C18 0.039(2) 0.049(3) 0.0521(18) 0.0013(16) 0.0168(14) 0.0028(18)
C23 0.050(2) 0.050(3) 0.0637(19) -0.0062(17) 0.0222(15) 0.0031(18)
C20 0.048(2) 0.059(3) 0.081(2) -0.0005(19) 0.0251(16) 0.007(2)
C17 0.048(2) 0.052(3) 0.063(2) -0.0025(18) 0.0225(17) 0.009(2)
C19 0.052(2) 0.045(2) 0.086(2) -0.0069(17) 0.0271(17) -0.003(2)
C22 0.051(2) 0.047(2) 0.068(2) -0.0070(15) 0.0186(16) -0.006(2)
O1 0.0542(15) 0.0602(16) 0.0774(14) 0.0145(12) 0.0225(11) 0.0044(12)
C16 0.0415(19) 0.045(2) 0.0594(18) -0.0061(15) 0.0138(15) -0.0059(15)
O2 0.0433(13) 0.0447(13) 0.0690(13) -0.0060(10) 0.0215(11) -0.0039(11)
O4 0.0468(15) 0.090(2) 0.129(2) 0.0047(15) 0.0310(14) -0.0021(14)
O3 0.0675(15) 0.0563(17) 0.134(2) -0.0316(15) 0.0461(14) -0.0091(13)
O5 0.0705(17) 0.068(2) 0.135(2) -0.0158(16) 0.0342(15) -0.0201(15)
N2 0.051(2) 0.071(3) 0.0690(17) 0.0034(16) 0.0159(14) -0.005(2)
N1 0.104(2) 0.060(2) 0.105(2) 0.0065(19) 0.0264(18) 0.0120(18)

loop_
_atom_type_symbol
_atom_type_description
_atom_type_scat_dispersion_real
_atom_type_scat_dispersion_imag
_atom_type_scat_source
C C 0.0033 0.0016 'International Tables Vol C Tables 4.2.6.8 and 6.1.1.4'
H H 0.0000 0.0000 'International Tables Vol C Tables 4.2.6.8 and 6.1.1.4'
N N 0.0061 0.0033 'International Tables Vol C Tables 4.2.6.8 and 6.1.1.4'
O O 0.0106 0.0060 'International Tables Vol C Tables 4.2.6.8 and 6.1.1.4'

loop_
_geom_angle_atom_site_label_1
_geom_angle_atom_site_label_2
_geom_angle_atom_site_label_3
_geom_angle
C8 C4 C16 108.5(2)
C8 C4 C5 108.6(2)
C16 C4 C5 108.6(2)
C8 C4 C3 106.3(2)
C16 C4 C3 111.7(2)
C5 C4 C3 113.1(2)
C2 C3 C7 112.7(2)
C2 C3 C4 111.9(2)
C7 C3 C4 112.5(2)
C2 C3 H3 106.4
C7 C3 H3 106.4
C4 C3 H3 106.4
N1 C8 C4 178.5(3)
C3 C7 H7A 109.5
C3 C7 H7B 109.5
H7A C7 H7B 109.5
C3 C7 H7C 109.5
H7A C7 H7C 109.5
H7B C7 H7C 109.5
C2 C1 H1A 120.0
C2 C1 H1B 120.0
H1A C1 H1B 120.0
C6 C5 C4 115.4(2)
C6 C5 H5A 108.4
C4 C5 H5A 108.4
C6 C5 H5B 108.4
C4 C5 H5B 108.4
H5A C5 H5B 107.5
C15 C10 C11 118.3(3)
C15 C10 C9 123.4(3)
C11 C10 C9 118.2(3)
C1 C2 O1 125.0(3)
C1 C2 C3 125.5(3)
O1 C2 C3 109.5(2)
O1 C9 C10 110.4(3)
O1 C9 H9A 109.6
C10 C9 H9A 109.6
O1 C9 H9B 109.6
C10 C9 H9B 109.6
H9A C9 H9B 108.1
C5 C6 H6A 109.5
C5 C6 H6B 109.5
H6A C6 H6B 109.5
C5 C6 H6C 109.5
H6A C6 H6C 109.5
H6B C6 H6C 109.5
C14 C15 C10 121.2(3)
C14 C15 H15 119.4
C10 C15 H15 119.4
C10 C11 C12 120.5(3)
C10 C11 H11 119.7
C12 C11 H11 119.7
C13 C12 C11 120.2(4)
C13 C12 H12 119.9
C11 C12 H12 119.9
C13 C14 C15 119.8(4)
C13 C14 H14 120.1
C15 C14 H14 120.1
C12 C13 C14 119.9(4)
C12 C13 H13 120.0
C14 C13 H13 120.0
C22 C21 C20 122.1(3)
C22 C21 N2 118.7(3)
C20 C21 N2 119.2(3)
C19 C18 C23 119.2(3)
C19 C18 C17 118.0(3)
C23 C18 C17 122.8(3)
C22 C23 C18 120.5(3)
C22 C23 H23 119.8
C18 C23 H23 119.8
C21 C20 C19 118.8(3)
C21 C20 H20 120.6
C19 C20 H20 120.6
O3 C17 O2 123.1(3)
O3 C17 C18 125.0(3)
O2 C17 C18 111.9(3)
C20 C19 C18 120.7(3)
C20 C19 H19 119.6
C18 C19 H19 119.7
C21 C22 C23 118.7(3)
C21 C22 H22 120.6
C23 C22 H22 120.6
C2 O1 C9 118.4(2)
O2 C16 C4 108.6(2)
O2 C16 H16A 110.0
C4 C16 H16A 110.0
O2 C16 H16B 110.0
C4 C16 H16B 110.0
H16A C16 H16B 108.4
C17 O2 C16 115.9(2)
O5 N2 O4 123.1(3)
O5 N2 C21 118.6(3)
O4 N2 C21 118.2(3)

loop_
_geom_bond_atom_site_label_1
_geom_bond_atom_site_label_2
_geom_bond_distance
C4 C8 1.479(5)
C4 C16 1.527(4)
C4 C5 1.537(4)
C4 C3 1.574(4)
C3 C2 1.506(4)
C3 C7 1.530(4)
C3 H3 0.9800
C8 N1 1.145(4)
C7 H7A 0.9600
C7 H7B 0.9600
C7 H7C 0.9600
C1 C2 1.319(4)
C1 H1A 0.9300
C1 H1B 0.9300
C5 C6 1.516(4)
C5 H5A 0.9700
C5 H5B 0.9700
C10 C15 1.379(4)
C10 C11 1.380(4)
C10 C9 1.485(4)
C2 O1 1.362(3)
C9 O1 1.424(3)
C9 H9A 0.9700
C9 H9B 0.9700
C6 H6A 0.9600
C6 H6B 0.9600
C6 H6C 0.9600
C15 C14 1.375(5)
C15 H15 0.9300
C11 C12 1.383(5)
C11 H11 0.9300
C12 C13 1.363(5)
C12 H12 0.9300
C14 C13 1.373(5)
C14 H14 0.9300
C13 H13 0.9300
C21 C22 1.365(4)
C21 C20 1.368(4)
C21 N2 1.468(4)
C18 C19 1.378(4)
C18 C23 1.384(4)
C18 C17 1.484(4)
C23 C22 1.377(4)
C23 H23 0.9300
C20 C19 1.372(4)
C20 H20 0.9300
C17 O3 1.200(3)
C17 O2 1.339(3)
C19 H19 0.9300
C22 H22 0.9300
C16 O2 1.438(3)
C16 H16A 0.9700
C16 H16B 0.9700
O4 N2 1.220(3)
O5 N2 1.217(3)

loop_
_geom_torsion_atom_site_label_1
_geom_torsion_atom_site_label_2
_geom_torsion_atom_site_label_3
_geom_torsion_atom_site_label_4
_geom_torsion
C8 C4 C3 C2 -174.2(2)
C16 C4 C3 C2 -56.1(3)
C5 C4 C3 C2 66.7(3)
C8 C4 C3 C7 57.7(3)
C16 C4 C3 C7 175.9(2)
C5 C4 C3 C7 -61.3(3)
C16 C4 C8 N1 171(100)
C5 C4 C8 N1 53(15)
C3 C4 C8 N1 -69(15)
C8 C4 C5 C6 56.3(3)
C16 C4 C5 C6 -61.5(3)
C3 C4 C5 C6 174.0(3)
C7 C3 C2 C1 33.5(4)
C4 C3 C2 C1 -94.4(3)
C7 C3 C2 O1 -145.6(2)
C4 C3 C2 O1 86.4(3)
C15 C10 C9 O1 12.2(4)
C11 C10 C9 O1 -170.6(2)
C11 C10 C15 C14 -0.4(4)
C9 C10 C15 C14 176.7(3)
C15 C10 C11 C12 1.0(4)
C9 C10 C11 C12 -176.3(3)
C10 C11 C12 C13 -0.1(5)
C10 C15 C14 C13 -1.1(5)
C11 C12 C13 C14 -1.4(6)
C15 C14 C13 C12 2.0(5)
C19 C18 C23 C22 1.0(4)
C17 C18 C23 C22 -179.0(2)
C22 C21 C20 C19 1.1(4)
N2 C21 C20 C19 -178.0(3)
C19 C18 C17 O3 -7.3(4)
C23 C18 C17 O3 172.7(3)
C19 C18 C17 O2 172.9(2)
C23 C18 C17 O2 -7.1(4)
C21 C20 C19 C18 -1.0(5)
C23 C18 C19 C20 0.0(4)
C17 C18 C19 C20 180.0(3)
C20 C21 C22 C23 -0.2(4)
N2 C21 C22 C23 178.9(2)
C18 C23 C22 C21 -0.8(4)
C1 C2 O1 C9 5.2(4)
C3 C2 O1 C9 -175.6(2)
C10 C9 O1 C2 -171.6(2)
C8 C4 C16 O2 57.7(3)
C5 C4 C16 O2 175.5(2)
C3 C4 C16 O2 -59.2(3)
O3 C17 O2 C16 -0.1(4)
C18 C17 O2 C16 179.7(2)
C4 C16 O2 C17 174.7(2)
C22 C21 N2 O5 -7.4(4)
C20 C21 N2 O5 171.7(3)
C22 C21 N2 O4 174.0(3)
C20 C21 N2 O4 -6.9(4)
